data_7243449
loop_
_publ_author_name
'Chinen, Beatrice L.'
'Hyvl, Jakub'
'Brayton, Daniel F.'
'Riek, Matthew M.'
'Yoshida, Wesley Y.'
'Chapp, Timothy W.'
'Rheingold, Arnold L.'
'Cain, Matthew F.'

_publ_section_title
;
 Trimerization and cyclization of reactive P-functionalities confined
 within OCO pincers
;
_journal_issue 46
_journal_name_full 'RSC Advances'
_journal_page_first 28602
_journal_page_last 28613
_journal_paper_doi 10.1039/D1RA05926B
_journal_volume 11
_journal_year 2021
_chemical_formula_moiety 'C26 H29 Br O2'
_chemical_formula_sum 'C26 H29 Br O2'
_chemical_formula_weight 453.40
_space_group_crystal_system triclinic
_space_group_IT_number 2
_space_group_name_Hall '-P 1'
_space_group_name_H-M_alt 'P -1'
_atom_sites_solution_hydrogens geom
_atom_sites_solution_primary dual
_audit_creation_date 2017-06-22
_audit_creation_method
;
Olex2 1.2-beta
(compiled 2017.03.28 svn.r3405 for OlexSys, GUI svn.r5337)
;
_audit_update_record
;
2021-07-08 deposited with the CCDC.	2021-08-10 downloaded from the CCDC.
;
_cell_angle_alpha 101.293(4)
_cell_angle_beta 100.471(5)
_cell_angle_gamma 94.032(6)
_cell_formula_units_Z 2
_cell_length_a 7.4093(13)
_cell_length_b 8.2707(14)
_cell_length_c 18.706(3)
_cell_measurement_reflns_used 4237
_cell_measurement_temperature 100
_cell_measurement_theta_max 25.285
_cell_measurement_theta_min 2.526
_cell_volume 1098.7(3)
_computing_cell_refinement 'SAINT V8.38A (?, 2016)'
_computing_data_collection 'APEX2 v2013.6-2 (Bruker, 2013)'
_computing_data_reduction 'SAINT V8.38A (?, 2016)'
_computing_molecular_graphics 'Olex2 (Dolomanov et al., 2009)'
_computing_publication_material 'Olex2 (Dolomanov et al., 2009)'
_computing_structure_refinement 'ShelXL (Sheldrick, 2015)'
_computing_structure_solution 'XT (Sheldrick, 2008)'
_diffrn_ambient_temperature 100.0
_diffrn_detector 'Bruker APEX CCD'
_diffrn_detector_area_resol_mean 8.0
_diffrn_detector_type 'CCD Area Detector'
_diffrn_measured_fraction_theta_full 0.995
_diffrn_measured_fraction_theta_max 0.994
_diffrn_measurement_device 'Kappa Four-Circle Diffractometer'
_diffrn_measurement_device_type 'Bruker APEX-II CCD'
_diffrn_measurement_method '\f and \w scans'
_diffrn_radiation_monochromator graphite
_diffrn_radiation_probe x-ray
_diffrn_radiation_type MoK\a
_diffrn_radiation_wavelength 0.71073
_diffrn_radiation_xray_symbol K-L~3~
_diffrn_reflns_av_R_equivalents 0.0341
_diffrn_reflns_av_unetI/netI 0.0439
_diffrn_reflns_Laue_measured_fraction_full 0.995
_diffrn_reflns_Laue_measured_fraction_max 0.994
_diffrn_reflns_limit_h_max 8
_diffrn_reflns_limit_h_min -8
_diffrn_reflns_limit_k_max 9
_diffrn_reflns_limit_k_min -8
_diffrn_reflns_limit_l_max 22
_diffrn_reflns_limit_l_min -22
_diffrn_reflns_number 11445
_diffrn_reflns_point_group_measured_fraction_full 0.995
_diffrn_reflns_point_group_measured_fraction_max 0.994
_diffrn_reflns_theta_full 25.242
_diffrn_reflns_theta_max 25.372
_diffrn_reflns_theta_min 2.813
_diffrn_source 'sealed tube'
_diffrn_source_type fine-focus
_diffrn_standards_number 0
_exptl_absorpt_coefficient_mu 1.890
_exptl_absorpt_correction_T_max 0.2590
_exptl_absorpt_correction_T_min 0.2112
_exptl_absorpt_correction_type multi-scan
_exptl_absorpt_process_details
'SADABS-2016/2 (Bruker,2016/2) was used for absorption correction. wR2(int) was 0.0637 before and 0.0404 after correction. The Ratio of minimum to maximum transmission is 0.8154. The \l/2 correction factor is Not present.'
_exptl_crystal_colour colourless
_exptl_crystal_colour_primary colourless
_exptl_crystal_density_diffrn 1.371
_exptl_crystal_description block
_exptl_crystal_F_000 472
_exptl_crystal_size_max 0.32
_exptl_crystal_size_mid 0.3
_exptl_crystal_size_min 0.28
_refine_diff_density_max 2.092
_refine_diff_density_min -0.456
_refine_diff_density_rms 0.099
_refine_ls_extinction_method none
_refine_ls_goodness_of_fit_ref 1.092
_refine_ls_hydrogen_treatment constr
_refine_ls_matrix_type full
_refine_ls_number_parameters 268
_refine_ls_number_reflns 3990
_refine_ls_number_restraints 0
_refine_ls_restrained_S_all 1.092
_refine_ls_R_factor_all 0.0553
_refine_ls_R_factor_gt 0.0465
_refine_ls_shift/su_max 0.006
_refine_ls_shift/su_mean 0.000
_refine_ls_structure_factor_coef Fsqd
_refine_ls_weighting_details 'w=1/[\s^2^(Fo^2^)+(0.0679P)^2^+1.2910P] where P=(Fo^2^+2Fc^2^)/3'
_refine_ls_weighting_scheme calc
_refine_ls_wR_factor_gt 0.1194
_refine_ls_wR_factor_ref 0.1231
_reflns_Friedel_coverage 0.000
_reflns_number_gt 3478
_reflns_number_total 3990
_reflns_threshold_expression 'I > 2\s(I)'
_cod_data_source_file d1ra05926b2.cif
_cod_data_source_block cain57_0m_a
_cod_depositor_comments
;
The following automatic conversions were performed:

data item '_diffrn_radiation_probe' value 'X-ray' was changed to
'x-ray' in accordance with the
/home/data/users/saulius/crontab/automatic-downloads/rss-feeds/RSC/lib/dictionaries/cif_core.dic
dictionary named 'cif_core.dic' version 2.4.2 last updated on
2011-04-26.

Automatic conversion script
Id: cif_fix_values 7556 2019-12-06 15:28:31Z antanas 
;
_cod_database_code 7243449
_shelx_shelxl_version_number 2016/6
_shelx_space_group_comment
;
The symmetry employed for this shelxl refinement is uniquely defined
by the following loop, which should always be used as a source of
symmetry information in preference to the above space-group names.
They are only intended as comments.
;
_shelx_estimated_absorpt_t_max 0.620
_shelx_estimated_absorpt_t_min 0.583
_olex2_refinement_description
;
1. Fixed Uiso
 At 1.2 times of:
  All C(H) groups, All C(H,H) groups
 At 1.5 times of:
  All C(H,H,H) groups
2.a Secondary CH2 refined with riding coordinates:
 C8(H8A,H8B), C1(H1A,H1B)
2.b Aromatic/amide H refined with riding coordinates:
 C13(H13), C5(H5), C20(H20), C11(H11), C3(H3), C4(H4), C22(H22)
2.c Idealised Me refined as rotating group:
 C24(H24A,H24B,H24C), C17(H17A,H17B,H17C), C15(H15A,H15B,H15C), C26(H26A,H26B,
 H26C), C25(H25A,H25B,H25C), C16(H16A,H16B,H16C)
;
_olex2_submission_special_instructions 'No special instructions were received'

loop_
_space_group_symop_operation_xyz
'x, y, z'
'-x, -y, -z'

loop_
_atom_site_label
_atom_site_type_symbol
_atom_site_fract_x
_atom_site_fract_y
_atom_site_fract_z
_atom_site_U_iso_or_equiv
_atom_site_adp_type
_atom_site_occupancy
_atom_site_site_symmetry_order
_atom_site_calc_flag
_atom_site_refinement_flags_posn
_atom_site_refinement_flags_adp
_atom_site_refinement_flags_occupancy
_atom_site_disorder_assembly
_atom_site_disorder_group
Br1 Br 0.20580(5) 0.14291(4) 0.50604(2) 0.02226(15) Uani 1 1 d . . . . .
O1 O 0.3198(3) 0.4135(3) 0.68291(13) 0.0170(5) Uani 1 1 d . . . . .
O2 O 0.1719(3) 0.2549(3) 0.32476(13) 0.0177(5) Uani 1 1 d . . . . .
C9 C 0.4142(5) 0.3949(5) 0.75211(19) 0.0172(7) Uani 1 1 d . . . . .
C18 C 0.0838(5) 0.1614(4) 0.25527(19) 0.0172(7) Uani 1 1 d . . . . .
C13 C 0.5742(5) 0.5178(5) 0.8762(2) 0.0239(8) Uani 1 1 d . . . . .
H13 H 0.620182 0.613324 0.914302 0.029 Uiso 1 1 calc R . . . .
C24 C 0.0386(5) 0.4310(5) 0.2127(2) 0.0234(8) Uani 1 1 d . . . . .
H24A H -0.058209 0.473080 0.238346 0.035 Uiso 1 1 calc GR . . . .
H24B H 0.026436 0.466055 0.165086 0.035 Uiso 1 1 calc GR . . . .
H24C H 0.160003 0.475318 0.243638 0.035 Uiso 1 1 calc GR . . . .
C14 C 0.4820(5) 0.5373(5) 0.8068(2) 0.0189(8) Uani 1 1 d . . . . .
C10 C 0.4363(5) 0.2357(5) 0.7652(2) 0.0204(8) Uani 1 1 d . . . . .
C17 C 0.4616(5) 0.7078(5) 0.7915(2) 0.0243(8) Uani 1 1 d . . . . .
H17A H 0.557331 0.737887 0.765056 0.036 Uiso 1 1 calc GR . . . .
H17B H 0.474584 0.788327 0.838615 0.036 Uiso 1 1 calc GR . . . .
H17C H 0.339500 0.708181 0.760756 0.036 Uiso 1 1 calc GR . . . .
C19 C 0.0193(5) 0.2451(5) 0.1989(2) 0.0187(8) Uani 1 1 d . . . . .
C2 C 0.3472(5) 0.4811(4) 0.56610(19) 0.0143(7) Uani 1 1 d . . . . .
C12 C 0.6002(5) 0.3620(5) 0.8905(2) 0.0263(9) Uani 1 1 d . . . . .
C21 C -0.0882(5) -0.0224(5) 0.1154(2) 0.0245(9) Uani 1 1 d . . . . .
C6 C 0.1519(5) 0.4236(4) 0.44098(19) 0.0152(7) Uani 1 1 d . . . . .
C5 C 0.1739(5) 0.5923(4) 0.44172(19) 0.0181(8) Uani 1 1 d . . . . .
H5 H 0.113927 0.632033 0.400246 0.022 Uiso 1 1 calc R . . . .
C20 C -0.0663(5) 0.1495(5) 0.1296(2) 0.0227(8) Uani 1 1 d . . . . .
H20 H -0.111193 0.203838 0.090686 0.027 Uiso 1 1 calc R . . . .
C23 C 0.0678(5) -0.0109(5) 0.2425(2) 0.0203(8) Uani 1 1 d . . . . .
C8 C 0.0438(5) 0.3069(4) 0.37228(19) 0.0175(7) Uani 1 1 d . . . . .
H8A H -0.016395 0.209506 0.385699 0.021 Uiso 1 1 calc R . . . .
H8B H -0.053042 0.363416 0.346262 0.021 Uiso 1 1 calc R . . . .
C11 C 0.5307(5) 0.2227(5) 0.8346(2) 0.0250(9) Uani 1 1 d . . . . .
H11 H 0.548286 0.115773 0.844254 0.030 Uiso 1 1 calc R . . . .
C7 C 0.2378(5) 0.3714(4) 0.50380(19) 0.0135(7) Uani 1 1 d . . . . .
C3 C 0.3678(5) 0.6474(4) 0.5627(2) 0.0174(7) Uani 1 1 d . . . . .
H3 H 0.443084 0.724621 0.603349 0.021 Uiso 1 1 calc R . . . .
C15 C 0.3635(6) 0.0824(5) 0.7058(2) 0.0266(9) Uani 1 1 d . . . . .
H15A H 0.268403 0.109780 0.667602 0.040 Uiso 1 1 calc GR . . . .
H15B H 0.309981 -0.002564 0.728031 0.040 Uiso 1 1 calc GR . . . .
H15C H 0.464803 0.040290 0.683023 0.040 Uiso 1 1 calc GR . . . .
C1 C 0.4457(5) 0.4257(4) 0.63328(19) 0.0159(7) Uani 1 1 d . . . . .
H1A H 0.489953 0.316557 0.617837 0.019 Uiso 1 1 calc R . . . .
H1B H 0.553954 0.506571 0.658974 0.019 Uiso 1 1 calc R . . . .
C4 C 0.2820(5) 0.7032(4) 0.5021(2) 0.0199(8) Uani 1 1 d . . . . .
H4 H 0.296736 0.817979 0.501530 0.024 Uiso 1 1 calc R . . . .
C22 C -0.0183(6) -0.1003(5) 0.1723(2) 0.0257(9) Uani 1 1 d . . . . .
H22 H -0.029831 -0.218062 0.162863 0.031 Uiso 1 1 calc R . . . .
C26 C 0.1386(6) -0.1006(5) 0.3031(2) 0.0282(9) Uani 1 1 d . . . . .
H26A H 0.223074 -0.023312 0.343805 0.042 Uiso 1 1 calc GR . . . .
H26B H 0.204166 -0.192364 0.282963 0.042 Uiso 1 1 calc GR . . . .
H26C H 0.034337 -0.144444 0.321898 0.042 Uiso 1 1 calc GR . . . .
C25 C -0.1889(6) -0.1229(6) 0.0403(2) 0.0370(11) Uani 1 1 d . . . . .
H25A H -0.289975 -0.063955 0.020163 0.055 Uiso 1 1 calc GR . . . .
H25B H -0.239133 -0.231421 0.045914 0.055 Uiso 1 1 calc GR . . . .
H25C H -0.102648 -0.138134 0.006115 0.055 Uiso 1 1 calc GR . . . .
C16 C 0.7060(6) 0.3434(6) 0.9649(2) 0.0371(11) Uani 1 1 d . . . . .
H16A H 0.836783 0.381760 0.969996 0.056 Uiso 1 1 calc GR . . . .
H16B H 0.693210 0.226447 0.968221 0.056 Uiso 1 1 calc GR . . . .
H16C H 0.656647 0.409807 1.004857 0.056 Uiso 1 1 calc GR . . . .

loop_
_atom_site_aniso_label
_atom_site_aniso_U_11
_atom_site_aniso_U_22
_atom_site_aniso_U_33
_atom_site_aniso_U_23
_atom_site_aniso_U_13
_atom_site_aniso_U_12
Br1 0.0326(3) 0.0120(2) 0.0200(2) 0.00386(14) 0.00082(15) -0.00142(14)
O1 0.0147(13) 0.0241(13) 0.0134(12) 0.0069(10) 0.0033(10) 0.0015(10)
O2 0.0137(12) 0.0237(13) 0.0142(12) -0.0002(10) 0.0028(10) 0.0035(10)
C9 0.0131(18) 0.0256(19) 0.0132(17) 0.0044(14) 0.0031(14) 0.0023(14)
C18 0.0125(18) 0.0246(19) 0.0112(17) -0.0019(14) 0.0008(14) -0.0006(14)
C13 0.020(2) 0.035(2) 0.0155(18) 0.0020(16) 0.0042(16) 0.0016(16)
C24 0.024(2) 0.024(2) 0.022(2) 0.0065(16) 0.0045(16) 0.0019(16)
C14 0.0161(18) 0.0241(19) 0.0174(18) 0.0034(15) 0.0065(15) 0.0038(15)
C10 0.0197(19) 0.0230(19) 0.0199(19) 0.0046(15) 0.0071(16) 0.0033(15)
C17 0.025(2) 0.0213(19) 0.024(2) 0.0000(16) 0.0061(17) 0.0019(16)
C19 0.0160(18) 0.0243(19) 0.0171(18) 0.0050(15) 0.0055(15) 0.0033(15)
C2 0.0123(17) 0.0165(17) 0.0140(17) 0.0009(13) 0.0051(14) 0.0024(13)
C12 0.022(2) 0.041(2) 0.0168(19) 0.0089(17) 0.0037(16) 0.0049(17)
C21 0.023(2) 0.029(2) 0.0176(19) -0.0039(16) 0.0059(16) -0.0029(16)
C6 0.0099(17) 0.0207(18) 0.0161(17) 0.0031(14) 0.0058(14) 0.0029(14)
C5 0.0198(19) 0.0236(19) 0.0147(18) 0.0081(15) 0.0063(15) 0.0082(15)
C20 0.024(2) 0.031(2) 0.0135(18) 0.0050(16) 0.0032(16) 0.0053(16)
C23 0.021(2) 0.0231(19) 0.0196(19) 0.0056(15) 0.0082(16) 0.0042(15)
C8 0.0139(18) 0.0247(19) 0.0135(17) 0.0036(15) 0.0021(14) 0.0033(14)
C11 0.028(2) 0.027(2) 0.024(2) 0.0119(17) 0.0072(17) 0.0075(17)
C7 0.0150(17) 0.0102(16) 0.0168(17) 0.0020(13) 0.0072(14) 0.0024(13)
C3 0.0195(19) 0.0146(17) 0.0175(18) -0.0004(14) 0.0072(15) 0.0005(14)
C15 0.031(2) 0.021(2) 0.028(2) 0.0050(16) 0.0062(18) -0.0011(16)
C1 0.0141(18) 0.0178(17) 0.0162(18) 0.0034(14) 0.0045(14) 0.0006(14)
C4 0.024(2) 0.0136(17) 0.025(2) 0.0059(15) 0.0095(16) 0.0039(15)
C22 0.033(2) 0.0188(19) 0.024(2) -0.0018(16) 0.0097(18) -0.0001(16)
C26 0.036(2) 0.028(2) 0.023(2) 0.0094(17) 0.0064(18) 0.0121(18)
C25 0.039(3) 0.042(3) 0.021(2) -0.0071(19) 0.001(2) -0.005(2)
C16 0.037(3) 0.051(3) 0.023(2) 0.016(2) -0.001(2) 0.006(2)

loop_
_atom_type_symbol
_atom_type_description
_atom_type_scat_dispersion_real
_atom_type_scat_dispersion_imag
_atom_type_scat_source
C C 0.0033 0.0016 'International Tables Vol C Tables 4.2.6.8 and 6.1.1.4'
H H 0.0000 0.0000 'International Tables Vol C Tables 4.2.6.8 and 6.1.1.4'
Br Br -0.2901 2.4595 'International Tables Vol C Tables 4.2.6.8 and 6.1.1.4'
O O 0.0106 0.0060 'International Tables Vol C Tables 4.2.6.8 and 6.1.1.4'

loop_
_geom_angle_atom_site_label_1
_geom_angle_atom_site_label_2
_geom_angle_atom_site_label_3
_geom_angle
_geom_angle_site_symmetry_1
_geom_angle_site_symmetry_3
_geom_angle_publ_flag
C9 O1 C1 110.7(2) . . ?
C18 O2 C8 112.6(3) . . ?
O1 C9 C10 119.7(3) . . ?
C14 C9 O1 118.4(3) . . ?
C14 C9 C10 121.8(3) . . ?
O2 C18 C19 118.5(3) . . ?
C23 C18 O2 119.8(3) . . ?
C23 C18 C19 121.7(3) . . ?
C14 C13 H13 119.3 . . ?
C12 C13 H13 119.3 . . ?
C12 C13 C14 121.4(4) . . ?
H24A C24 H24B 109.5 . . ?
H24A C24 H24C 109.5 . . ?
H24B C24 H24C 109.5 . . ?
C19 C24 H24A 109.5 . . ?
C19 C24 H24B 109.5 . . ?
C19 C24 H24C 109.5 . . ?
C9 C14 C13 118.1(3) . . ?
C9 C14 C17 121.3(3) . . ?
C13 C14 C17 120.6(3) . . ?
C9 C10 C15 121.6(3) . . ?
C11 C10 C9 117.9(3) . . ?
C11 C10 C15 120.4(3) . . ?
C14 C17 H17A 109.5 . . ?
C14 C17 H17B 109.5 . . ?
C14 C17 H17C 109.5 . . ?
H17A C17 H17B 109.5 . . ?
H17A C17 H17C 109.5 . . ?
H17B C17 H17C 109.5 . . ?
C18 C19 C24 121.5(3) . . ?
C20 C19 C18 117.7(3) . . ?
C20 C19 C24 120.8(3) . . ?
C7 C2 C1 123.3(3) . . ?
C3 C2 C7 116.9(3) . . ?
C3 C2 C1 119.7(3) . . ?
C13 C12 C11 118.9(4) . . ?
C13 C12 C16 120.7(4) . . ?
C11 C12 C16 120.4(4) . . ?
C20 C21 C22 118.4(3) . . ?
C20 C21 C25 120.8(4) . . ?
C22 C21 C25 120.8(4) . . ?
C5 C6 C8 119.0(3) . . ?
C5 C6 C7 117.6(3) . . ?
C7 C6 C8 123.4(3) . . ?
C6 C5 H5 119.5 . . ?
C4 C5 C6 121.0(3) . . ?
C4 C5 H5 119.5 . . ?
C19 C20 H20 118.9 . . ?
C21 C20 C19 122.1(4) . . ?
C21 C20 H20 118.9 . . ?
C18 C23 C26 121.6(3) . . ?
C22 C23 C18 118.3(3) . . ?
C22 C23 C26 120.1(3) . . ?
O2 C8 C6 107.5(3) . . ?
O2 C8 H8A 110.2 . . ?
O2 C8 H8B 110.2 . . ?
C6 C8 H8A 110.2 . . ?
C6 C8 H8B 110.2 . . ?
H8A C8 H8B 108.5 . . ?
C10 C11 C12 121.8(4) . . ?
C10 C11 H11 119.1 . . ?
C12 C11 H11 119.1 . . ?
C2 C7 Br1 118.3(3) . . ?
C6 C7 Br1 118.9(3) . . ?
C6 C7 C2 122.8(3) . . ?
C2 C3 H3 119.2 . . ?
C4 C3 C2 121.7(3) . . ?
C4 C3 H3 119.2 . . ?
C10 C15 H15A 109.5 . . ?
C10 C15 H15B 109.5 . . ?
C10 C15 H15C 109.5 . . ?
H15A C15 H15B 109.5 . . ?
H15A C15 H15C 109.5 . . ?
H15B C15 H15C 109.5 . . ?
O1 C1 C2 109.0(3) . . ?
O1 C1 H1A 109.9 . . ?
O1 C1 H1B 109.9 . . ?
C2 C1 H1A 109.9 . . ?
C2 C1 H1B 109.9 . . ?
H1A C1 H1B 108.3 . . ?
C5 C4 H4 120.0 . . ?
C3 C4 C5 120.1(3) . . ?
C3 C4 H4 120.0 . . ?
C21 C22 H22 119.1 . . ?
C23 C22 C21 121.8(4) . . ?
C23 C22 H22 119.1 . . ?
C23 C26 H26A 109.5 . . ?
C23 C26 H26B 109.5 . . ?
C23 C26 H26C 109.5 . . ?
H26A C26 H26B 109.5 . . ?
H26A C26 H26C 109.5 . . ?
H26B C26 H26C 109.5 . . ?
C21 C25 H25A 109.5 . . ?
C21 C25 H25B 109.5 . . ?
C21 C25 H25C 109.5 . . ?
H25A C25 H25B 109.5 . . ?
H25A C25 H25C 109.5 . . ?
H25B C25 H25C 109.5 . . ?
C12 C16 H16A 109.5 . . ?
C12 C16 H16B 109.5 . . ?
C12 C16 H16C 109.5 . . ?
H16A C16 H16B 109.5 . . ?
H16A C16 H16C 109.5 . . ?
H16B C16 H16C 109.5 . . ?

loop_
_geom_bond_atom_site_label_1
_geom_bond_atom_site_label_2
_geom_bond_distance
_geom_bond_site_symmetry_2
_geom_bond_publ_flag
Br1 C7 1.897(3) . ?
O1 C9 1.397(4) . ?
O1 C1 1.443(4) . ?
O2 C18 1.393(4) . ?
O2 C8 1.445(4) . ?
C9 C14 1.395(5) . ?
C9 C10 1.401(5) . ?
C18 C19 1.403(5) . ?
C18 C23 1.391(5) . ?
C13 H13 0.9500 . ?
C13 C14 1.396(5) . ?
C13 C12 1.386(6) . ?
C24 H24A 0.9800 . ?
C24 H24B 0.9800 . ?
C24 H24C 0.9800 . ?
C24 C19 1.501(5) . ?
C14 C17 1.506(5) . ?
C10 C11 1.387(5) . ?
C10 C15 1.506(5) . ?
C17 H17A 0.9800 . ?
C17 H17B 0.9800 . ?
C17 H17C 0.9800 . ?
C19 C20 1.391(5) . ?
C2 C7 1.406(5) . ?
C2 C3 1.389(5) . ?
C2 C1 1.503(5) . ?
C12 C11 1.391(6) . ?
C12 C16 1.510(5) . ?
C21 C20 1.387(5) . ?
C21 C22 1.389(6) . ?
C21 C25 1.516(5) . ?
C6 C5 1.390(5) . ?
C6 C8 1.502(5) . ?
C6 C7 1.392(5) . ?
C5 H5 0.9500 . ?
C5 C4 1.386(5) . ?
C20 H20 0.9500 . ?
C23 C22 1.388(5) . ?
C23 C26 1.510(5) . ?
C8 H8A 0.9900 . ?
C8 H8B 0.9900 . ?
C11 H11 0.9500 . ?
C3 H3 0.9500 . ?
C3 C4 1.374(5) . ?
C15 H15A 0.9800 . ?
C15 H15B 0.9800 . ?
C15 H15C 0.9800 . ?
C1 H1A 0.9900 . ?
C1 H1B 0.9900 . ?
C4 H4 0.9500 . ?
C22 H22 0.9500 . ?
C26 H26A 0.9800 . ?
C26 H26B 0.9800 . ?
C26 H26C 0.9800 . ?
C25 H25A 0.9800 . ?
C25 H25B 0.9800 . ?
C25 H25C 0.9800 . ?
C16 H16A 0.9800 . ?
C16 H16B 0.9800 . ?
C16 H16C 0.9800 . ?
